data_4032555
loop_
_publ_author_name
'Schlegel, Marcel'
'Schneider, Christoph'

_publ_section_title
;
 Lewis Acid-Catalyzed Nucleophilic Addition of Indoles to in
 Situ-Generated 2-Amidoallyl Cations.
;
_journal_issue 11
_journal_name_full 'The Journal of organic chemistry'
_journal_page_first 5986
_journal_page_last 5992
_journal_paper_doi 10.1021/acs.joc.7b00791
_journal_volume 82
_journal_year 2017
_chemical_formula_sum 'C25 H22 N2 O'
_chemical_formula_weight 366.44
_space_group_crystal_system tetragonal
_space_group_IT_number 82
_space_group_name_Hall 'I -4'
_space_group_name_H-M_alt 'I -4'
_symmetry_space_group_name_Hall 'I -4'
_symmetry_space_group_name_H-M 'I -4'
_atom_sites_solution_hydrogens mixed
_audit_creation_method SHELXL-2014/7
_cell_angle_alpha 90
_cell_angle_beta 90
_cell_angle_gamma 90
_cell_formula_units_Z 8
_cell_length_a 19.7868(3)
_cell_length_b 19.7868(3)
_cell_length_c 10.0428(3)
_cell_measurement_reflns_used 5909
_cell_measurement_temperature 130
_cell_measurement_theta_max 21.3400
_cell_measurement_theta_min 3.0430
_cell_volume 3931.93(14)
_computing_cell_refinement
; 
'Sun Jun 05 12:58:46 2016' 
;
_computing_data_collection
; 
'Sun Jun 05 12:58:46 2016' 
;
_computing_data_reduction
; 
'Sun Jun 05 12:58:46 2016' 
;
_computing_structure_refinement 'SHELXL-2014/7 (Sheldrick, 2014)'
_diffrn_ambient_temperature 130
_diffrn_detector_area_resol_mean 16.3560
_diffrn_measured_fraction_theta_full 0.999
_diffrn_measured_fraction_theta_max 0.999
_diffrn_measurement_device_type 'Xcalibur, Sapphire3, Gemini'
_diffrn_measurement_method '\w scans'
_diffrn_radiation_type MoK\a
_diffrn_radiation_wavelength 0.71073
_diffrn_reflns_av_R_equivalents 0.0923
_diffrn_reflns_av_unetI/netI 0.0525
_diffrn_reflns_Laue_measured_fraction_full 0.999
_diffrn_reflns_Laue_measured_fraction_max 0.999
_diffrn_reflns_limit_h_max 23
_diffrn_reflns_limit_h_min -23
_diffrn_reflns_limit_k_max 23
_diffrn_reflns_limit_k_min -23
_diffrn_reflns_limit_l_max 12
_diffrn_reflns_limit_l_min -12
_diffrn_reflns_number 35938
_diffrn_reflns_point_group_measured_fraction_full 0.999
_diffrn_reflns_point_group_measured_fraction_max 0.999
_diffrn_reflns_theta_full 25.242
_diffrn_reflns_theta_max 25.347
_diffrn_reflns_theta_min 2.274
_diffrn_source 'Enhance (Mo) X-ray Source'
_exptl_absorpt_coefficient_mu 0.076
_exptl_absorpt_correction_T_max 1.00000
_exptl_absorpt_correction_T_min 0.98591
_exptl_absorpt_correction_type multi-scan
_exptl_absorpt_process_details
; 
'Sun Jun 05 12:58:46 2016' 
;
_exptl_crystal_density_diffrn 1.238
_exptl_crystal_description
; 
'Sun Jun 05 12:58:46 2016' 
;
_exptl_crystal_F_000 1552
_exptl_crystal_size_max 0.2
_exptl_crystal_size_mid 0.1
_exptl_crystal_size_min 0.1
_refine_diff_density_max 0.119
_refine_diff_density_min -0.166
_refine_diff_density_rms 0.034
_refine_ls_abs_structure_details
; 
 Flack x determined using 1136 quotients [(I+)-(I-)]/[(I+)+(I-)] 
 (Parsons, Flack and Wagner, Acta Cryst. B69 (2013) 249-259). 
;
_refine_ls_abs_structure_Flack 0.1(10)
_refine_ls_extinction_method none
_refine_ls_goodness_of_fit_ref 1.081
_refine_ls_hydrogen_treatment mixed
_refine_ls_matrix_type full
_refine_ls_number_parameters 270
_refine_ls_number_reflns 3595
_refine_ls_number_restraints 0
_refine_ls_restrained_S_all 1.081
_refine_ls_R_factor_all 0.0638
_refine_ls_R_factor_gt 0.0475
_refine_ls_shift/su_max 0.000
_refine_ls_shift/su_mean 0.000
_refine_ls_structure_factor_coef Fsqd
_refine_ls_weighting_details 'w=1/[\s^2^(Fo^2^)+(0.0351P)^2^] where P=(Fo^2^+2Fc^2^)/3'
_refine_ls_weighting_scheme calc
_refine_ls_wR_factor_gt 0.0794
_refine_ls_wR_factor_ref 0.0841
_reflns_Friedel_coverage 0.882
_reflns_Friedel_fraction_full 1.000
_reflns_Friedel_fraction_max 1.000
_reflns_number_gt 3012
_reflns_number_total 3595
_reflns_threshold_expression 'I > 2\s(I)'
_cod_data_source_file jo7b00791_si_002.cif
_cod_data_source_block try1
_cod_original_cell_volume 3931.93(17)
_cod_database_code 4032555
_shelx_shelxl_version_number 2014/7
_shelx_space_group_comment
; 
The symmetry employed for this shelxl refinement is uniquely defined 
by the following loop, which should always be used as a source of 
symmetry information in preference to the above space-group names. 
They are only intended as comments. 
;

loop_
_space_group_symop_operation_xyz
'x, y, z'
'-x, -y, z'
'y, -x, -z'
'-y, x, -z'
'x+1/2, y+1/2, z+1/2'
'-x+1/2, -y+1/2, z+1/2'
'y+1/2, -x+1/2, -z+1/2'
'-y+1/2, x+1/2, -z+1/2'

loop_
_atom_site_label
_atom_site_type_symbol
_atom_site_fract_x
_atom_site_fract_y
_atom_site_fract_z
_atom_site_U_iso_or_equiv
_atom_site_adp_type
_atom_site_occupancy
_atom_site_site_symmetry_order
_atom_site_calc_flag
_atom_site_refinement_flags_posn
_atom_site_refinement_flags_adp
O28 O 0.79382(11) 0.05612(11) 0.2049(2) 0.0337(6) Uani 1 1 d . .
N2 N 0.77720(13) 0.02706(13) 0.4213(3) 0.0250(6) Uani 1 1 d . .
N5 N 0.72704(14) 0.31845(14) 0.5450(3) 0.0285(7) Uani 1 1 d . .
C1 C 0.85077(18) -0.00176(18) 0.9004(3) 0.0394(9) Uani 1 1 d . .
H1 H 0.8385 -0.0052 0.9895 0.047 Uiso 1 1 calc R U
C3 C 0.74064(15) 0.21468(15) 0.4602(3) 0.0246(7) Uani 1 1 d . .
C4 C 0.78919(16) 0.31880(16) 0.4844(3) 0.0254(8) Uani 1 1 d . .
C6 C 0.83590(16) 0.05098(15) 0.6856(3) 0.0247(7) Uani 1 1 d . .
C7 C 0.79902(16) 0.10075(17) 0.6041(3) 0.0272(8) Uani 1 1 d . .
C8 C 0.69838(16) 0.25561(16) 0.5300(3) 0.0279(8) Uani 1 1 d . .
H8 H 0.6563 0.2430 0.5628 0.033 Uiso 1 1 calc R U
C9 C 0.86021(16) 0.24043(17) 0.3639(3) 0.0290(8) Uani 1 1 d . .
H9 H 0.8687 0.1977 0.3290 0.035 Uiso 1 1 calc R U
C10 C 0.72923(15) 0.14333(15) 0.4133(3) 0.0251(7) Uani 1 1 d . .
C11 C 0.91852(17) -0.03713(17) 0.7179(3) 0.0354(9) Uani 1 1 d . .
H11 H 0.9525 -0.0645 0.6835 0.043 Uiso 1 1 calc R U
C12 C 0.61463(16) 0.12924(16) 0.3105(3) 0.0311(8) Uani 1 1 d . .
H12 H 0.6331 0.1462 0.2322 0.037 Uiso 1 1 calc R U
C13 C 0.89479(17) 0.35590(17) 0.4033(3) 0.0344(9) Uani 1 1 d . .
H13 H 0.9271 0.3896 0.3928 0.041 Uiso 1 1 calc R U
C14 C 0.65516(16) 0.12236(15) 0.4216(3) 0.0265(7) Uani 1 1 d . .
C15 C 0.78776(15) 0.01263(16) 0.2910(3) 0.0253(7) Uani 1 1 d . .
C16 C 0.79979(15) 0.25385(15) 0.4305(3) 0.0228(7) Uani 1 1 d . .
C17 C 0.90006(18) -0.04302(18) 0.8500(3) 0.0387(9) Uani 1 1 d . .
H17 H 0.9210 -0.0748 0.9043 0.046 Uiso 1 1 calc R U
C18 C 0.54726(17) 0.11134(17) 0.3137(4) 0.0373(9) Uani 1 1 d . .
H18 H 0.5205 0.1168 0.2384 0.045 Uiso 1 1 calc R U
C19 C 0.81911(17) 0.04513(18) 0.8193(3) 0.0327(8) Uani 1 1 d . .
H19 H 0.7860 0.0732 0.8550 0.039 Uiso 1 1 calc R U
C20 C 0.90712(17) 0.29169(18) 0.3508(3) 0.0318(8) Uani 1 1 d . .
H20 H 0.9475 0.2833 0.3063 0.038 Uiso 1 1 calc R U
C21 C 0.79434(18) -0.06109(16) 0.2597(3) 0.0332(9) Uani 1 1 d . .
H21A H 0.7666 -0.0719 0.1842 0.050 Uiso 1 1 calc R U
H21B H 0.7800 -0.0872 0.3351 0.050 Uiso 1 1 calc R U
H21C H 0.8407 -0.0714 0.2397 0.050 Uiso 1 1 calc R U
C22 C 0.77308(16) 0.09144(15) 0.4830(3) 0.0254(8) Uani 1 1 d . .
C23 C 0.88650(16) 0.00951(17) 0.6363(3) 0.0316(8) Uani 1 1 d . .
H23 H 0.8991 0.0130 0.5474 0.038 Uiso 1 1 calc R U
C24 C 0.62707(17) 0.09785(17) 0.5372(3) 0.0364(9) Uani 1 1 d . .
H24 H 0.6535 0.0934 0.6134 0.044 Uiso 1 1 calc R U
C25 C 0.83610(17) 0.37028(17) 0.4701(3) 0.0309(8) Uani 1 1 d . .
H25 H 0.8280 0.4131 0.5046 0.037 Uiso 1 1 calc R U
C26 C 0.51981(17) 0.08541(17) 0.4286(4) 0.0377(9) Uani 1 1 d . .
H26 H 0.4748 0.0718 0.4306 0.045 Uiso 1 1 calc R U
C27 C 0.55919(18) 0.07971(18) 0.5402(4) 0.0415(9) Uani 1 1 d . .
H27 H 0.5403 0.0635 0.6188 0.050 Uiso 1 1 calc R U
H455 H 0.7789(15) -0.0099(16) 0.476(3) 0.031(9) Uiso 1 1 d . .
H2 H 0.7109(19) 0.3532(18) 0.594(4) 0.049(11) Uiso 1 1 d . .
H177 H 0.7909(15) 0.1434(15) 0.647(3) 0.028(9) Uiso 1 1 d . .
H256 H 0.7419(14) 0.1435(14) 0.317(3) 0.027(8) Uiso 1 1 d . .

loop_
_atom_site_aniso_label
_atom_site_aniso_U_11
_atom_site_aniso_U_22
_atom_site_aniso_U_33
_atom_site_aniso_U_23
_atom_site_aniso_U_13
_atom_site_aniso_U_12
O28 0.0458(15) 0.0252(13) 0.0300(13) 0.0054(11) 0.0072(11) 0.0065(11)
N2 0.0350(16) 0.0163(15) 0.0238(15) 0.0011(12) 0.0013(12) 0.0022(12)
N5 0.0316(17) 0.0247(17) 0.0293(16) -0.0058(13) 0.0025(13) 0.0032(13)
C1 0.051(3) 0.044(2) 0.0232(18) 0.0002(17) -0.0006(18) -0.0041(19)
C3 0.0260(19) 0.0236(18) 0.0242(18) -0.0004(14) -0.0012(14) 0.0012(15)
C4 0.0279(19) 0.0252(19) 0.0230(18) -0.0012(14) -0.0031(14) 0.0035(15)
C6 0.0225(18) 0.0246(18) 0.0270(17) -0.0018(14) -0.0024(14) -0.0044(14)
C7 0.029(2) 0.0237(19) 0.0285(18) -0.0034(16) 0.0006(14) 0.0011(16)
C8 0.031(2) 0.0250(19) 0.0277(17) -0.0019(15) 0.0007(15) -0.0020(16)
C9 0.031(2) 0.0285(19) 0.0278(17) -0.0010(15) -0.0032(15) 0.0040(16)
C10 0.0262(19) 0.0241(18) 0.0251(18) 0.0010(14) -0.0006(15) 0.0010(14)
C11 0.036(2) 0.034(2) 0.036(2) -0.0018(16) -0.0045(17) 0.0072(17)
C12 0.033(2) 0.029(2) 0.0309(18) -0.0026(15) -0.0035(16) 0.0045(16)
C13 0.034(2) 0.035(2) 0.0341(19) 0.0000(16) -0.0048(17) -0.0068(17)
C14 0.0281(19) 0.0197(17) 0.0318(18) -0.0023(14) -0.0006(15) 0.0031(14)
C15 0.0229(19) 0.0241(19) 0.0289(18) -0.0017(15) -0.0019(15) 0.0007(15)
C16 0.0249(18) 0.0217(18) 0.0218(16) -0.0006(14) -0.0038(13) 0.0033(14)
C17 0.047(3) 0.037(2) 0.032(2) 0.0052(17) -0.0105(18) 0.0022(19)
C18 0.030(2) 0.035(2) 0.046(2) -0.0106(18) -0.0078(18) 0.0059(16)
C19 0.035(2) 0.037(2) 0.0265(19) -0.0088(16) 0.0005(16) 0.0039(16)
C20 0.023(2) 0.039(2) 0.0328(19) 0.0004(16) -0.0002(15) 0.0018(16)
C21 0.042(2) 0.0219(19) 0.0359(19) -0.0049(15) 0.0029(16) 0.0027(16)
C22 0.0265(18) 0.0207(18) 0.0289(18) -0.0003(14) 0.0038(14) 0.0024(14)
C23 0.032(2) 0.034(2) 0.0280(18) 0.0009(15) 0.0039(15) 0.0027(16)
C24 0.033(2) 0.040(2) 0.037(2) 0.0055(17) -0.0020(16) 0.0011(17)
C25 0.035(2) 0.0256(19) 0.0321(18) -0.0015(15) -0.0056(16) -0.0021(16)
C26 0.0229(19) 0.032(2) 0.058(2) -0.0099(18) 0.0012(18) 0.0016(16)
C27 0.034(2) 0.042(2) 0.048(2) 0.0065(19) 0.0088(18) -0.0033(18)

loop_
_atom_type_symbol
_atom_type_description
_atom_type_scat_dispersion_real
_atom_type_scat_dispersion_imag
_atom_type_scat_source
C C 0.0033 0.0016 'International Tables Vol C Tables 4.2.6.8 and 6.1.1.4'
H H 0.0000 0.0000 'International Tables Vol C Tables 4.2.6.8 and 6.1.1.4'
N N 0.0061 0.0033 'International Tables Vol C Tables 4.2.6.8 and 6.1.1.4'
O O 0.0106 0.0060 'International Tables Vol C Tables 4.2.6.8 and 6.1.1.4'

loop_
_geom_angle_atom_site_label_1
_geom_angle_atom_site_label_2
_geom_angle_atom_site_label_3
_geom_angle
C15 N2 C22 128.3(3)
C4 N5 C8 109.0(3)
C17 C1 C19 120.3(3)
C8 C3 C16 106.7(3)
C8 C3 C10 128.9(3)
C16 C3 C10 124.3(3)
N5 C4 C25 130.6(3)
N5 C4 C16 107.4(3)
C25 C4 C16 122.0(3)
C23 C6 C19 118.0(3)
C23 C6 C7 123.7(3)
C19 C6 C7 118.3(3)
C22 C7 C6 127.3(3)
C3 C8 N5 110.0(3)
C20 C9 C16 118.8(3)
C3 C10 C22 113.9(3)
C3 C10 C14 112.5(3)
C22 C10 C14 109.9(3)
C17 C11 C23 120.2(3)
C18 C12 C14 121.2(3)
C25 C13 C20 121.4(3)
C24 C14 C12 118.8(3)
C24 C14 C10 122.0(3)
C12 C14 C10 119.2(3)
O28 C15 N2 123.2(3)
O28 C15 C21 121.8(3)
N2 C15 C21 114.9(3)
C9 C16 C4 119.0(3)
C9 C16 C3 134.1(3)
C4 C16 C3 106.9(3)
C1 C17 C11 119.6(3)
C26 C18 C12 119.8(3)
C1 C19 C6 121.1(3)
C9 C20 C13 121.0(3)
C7 C22 N2 120.0(3)
C7 C22 C10 123.2(3)
N2 C22 C10 116.1(3)
C6 C23 C11 120.8(3)
C14 C24 C27 119.9(3)
C13 C25 C4 117.8(3)
C27 C26 C18 119.5(3)
C26 C27 C24 120.7(3)

loop_
_geom_bond_atom_site_label_1
_geom_bond_atom_site_label_2
_geom_bond_distance
O28 C15 1.225(4)
N2 C15 1.356(4)
N2 C22 1.419(4)
N5 C4 1.372(4)
N5 C8 1.375(4)
C1 C17 1.369(5)
C1 C19 1.385(4)
C3 C8 1.359(4)
C3 C16 1.435(4)
C3 C10 1.505(4)
C4 C25 1.385(4)
C4 C16 1.410(4)
C6 C23 1.386(4)
C6 C19 1.388(4)
C6 C7 1.474(4)
C7 C22 1.333(4)
C9 C20 1.381(5)
C9 C16 1.395(4)
C10 C22 1.515(4)
C10 C14 1.525(4)
C11 C17 1.381(5)
C11 C23 1.387(4)
C12 C18 1.380(4)
C12 C14 1.380(4)
C13 C25 1.371(4)
C13 C20 1.397(5)
C14 C24 1.376(4)
C15 C21 1.498(4)
C18 C26 1.375(5)
C24 C27 1.391(5)
C26 C27 1.369(5)
